data_4111305
loop_
_publ_author_name
'Chi-Kin Koo'
'Benny Lam'
'Sze-Kar Leung'
'Michael Hon-Wah Lam'
'Wai-Yeung Wong'

_publ_section_title
;
 A "Molecular Pivot-Hinge" Based on the pH-Regulated Intramolecular
 Switching of Pt-Pt and \p-\p Interactions
;
_journal_name_full 'Journal of the American Chemical Society'
_journal_page_first 16434
_journal_page_last 16435
_journal_paper_doi 10.1021/ja066914o
_journal_volume 128
_journal_year 2006
_chemical_formula_sum 'C59 H52 N6 O2 P2 Pt2'
_chemical_formula_weight 1329.19
_chemical_name_systematic
; 
 ? 
;
_space_group_IT_number 9
_symmetry_cell_setting monoclinic
_symmetry_space_group_name_Hall 'C -2yc'
_symmetry_space_group_name_H-M 'C 1 c 1'
_atom_sites_solution_hydrogens geom
_atom_sites_solution_primary direct
_atom_sites_solution_secondary difmap
_audit_creation_method SHELXL-97
_cell_angle_alpha 90.00
_cell_angle_beta 102.0570(10)
_cell_angle_gamma 90.00
_cell_formula_units_Z 4
_cell_length_a 12.3775(9)
_cell_length_b 16.5897(12)
_cell_length_c 26.2897(19)
_cell_measurement_temperature 293(2)
_cell_volume 5279.2(7)
_computing_cell_refinement 'SAINT (Bruker, 1999)'
_computing_data_collection 'SMART (Bruker, 1998)'
_computing_data_reduction SAINT
_computing_structure_refinement 'SHELXL-97 (Sheldrick, 1997)'
_computing_structure_solution 'SHELXS-97 (Sheldrick, 1990)'
_diffrn_ambient_temperature 293(2)
_diffrn_measured_fraction_theta_full 0.918
_diffrn_measured_fraction_theta_max 0.918
_diffrn_measurement_device_type 'Smart CCD'
_diffrn_measurement_method '\w and \f scan'
_diffrn_radiation_monochromator graphite
_diffrn_radiation_source 'fine-focus sealed tube'
_diffrn_radiation_type MoK\a
_diffrn_radiation_wavelength 0.71073
_diffrn_reflns_av_R_equivalents 0.0223
_diffrn_reflns_av_sigmaI/netI 0.0498
_diffrn_reflns_limit_h_max 16
_diffrn_reflns_limit_h_min -12
_diffrn_reflns_limit_k_max 21
_diffrn_reflns_limit_k_min -19
_diffrn_reflns_limit_l_max 34
_diffrn_reflns_limit_l_min -34
_diffrn_reflns_number 14671
_diffrn_reflns_theta_full 28.32
_diffrn_reflns_theta_max 28.32
_diffrn_reflns_theta_min 2.08
_exptl_absorpt_coefficient_mu 5.403
_exptl_absorpt_correction_T_max 1.0000
_exptl_absorpt_correction_T_min 0.6379
_exptl_absorpt_correction_type multi-scan
_exptl_absorpt_process_details SADABS
_exptl_crystal_colour yellow
_exptl_crystal_density_diffrn 1.672
_exptl_crystal_description block
_exptl_crystal_F_000 2600
_exptl_crystal_size_max 0.28
_exptl_crystal_size_mid 0.24
_exptl_crystal_size_min 0.20
_refine_diff_density_max 1.782
_refine_diff_density_min -1.584
_refine_diff_density_rms 0.120
_refine_ls_abs_structure_details 'Flack H D (1983), Acta Cryst. A39, 876-881'
_refine_ls_abs_structure_Flack 0.048(8)
_refine_ls_extinction_method none
_refine_ls_goodness_of_fit_ref 1.097
_refine_ls_hydrogen_treatment constr
_refine_ls_matrix_type full
_refine_ls_number_parameters 640
_refine_ls_number_reflns 9089
_refine_ls_number_restraints 2
_refine_ls_restrained_S_all 1.097
_refine_ls_R_factor_all 0.0326
_refine_ls_R_factor_gt 0.0319
_refine_ls_shift/su_max 0.003
_refine_ls_shift/su_mean 0.000
_refine_ls_structure_factor_coef Fsqd
_refine_ls_weighting_details 'calc w=1/[\s^2^(Fo^2^)+(0.0000P)^2^+27.4576P] where P=(Fo^2^+2Fc^2^)/3'
_refine_ls_weighting_scheme calc
_refine_ls_wR_factor_gt 0.0794
_refine_ls_wR_factor_ref 0.0797
_reflns_number_gt 8912
_reflns_number_total 9089
_reflns_threshold_expression >2sigma(I)
_cod_data_source_file ja066914osi20060926_025122.cif
_cod_data_source_block cc
_cod_database_code 4111305

loop_
_symmetry_equiv_pos_as_xyz
'x, y, z'
'x, -y, z+1/2'
'x+1/2, y+1/2, z'
'x+1/2, -y+1/2, z+1/2'

loop_
_atom_site_label
_atom_site_type_symbol
_atom_site_fract_x
_atom_site_fract_y
_atom_site_fract_z
_atom_site_U_iso_or_equiv
_atom_site_adp_type
_atom_site_occupancy
_atom_site_symmetry_multiplicity
_atom_site_calc_flag
_atom_site_refinement_flags
C1 C -0.0887(8) 0.4397(5) 0.6219(4) 0.046(2) Uani 1 1 d .
C2 C -0.1894(8) 0.4025(5) 0.5995(4) 0.049(2) Uani 1 1 d .
H2A H -0.1931 0.3715 0.5697 0.059 Uiso 1 1 calc R
C3 C -0.2847(9) 0.4101(7) 0.6203(5) 0.061(3) Uani 1 1 d .
H3A H -0.3490 0.3834 0.6044 0.073 Uiso 1 1 calc R
C4 C -0.2841(8) 0.4562(7) 0.6636(4) 0.060(3) Uani 1 1 d .
H4A H -0.3485 0.4642 0.6759 0.072 Uiso 1 1 calc R
C5 C -0.1878(10) 0.4900(7) 0.6880(5) 0.070(3) Uani 1 1 d .
H5A H -0.1864 0.5196 0.7181 0.084 Uiso 1 1 calc R
C6 C -0.0902(8) 0.4821(6) 0.6695(4) 0.052(2) Uani 1 1 d .
C7 C 0.0169(8) 0.5139(6) 0.6974(3) 0.049(2) Uani 1 1 d .
C8 C 0.0411(9) 0.5540(6) 0.7461(4) 0.060(3) Uani 1 1 d .
H8A H -0.0135 0.5654 0.7645 0.072 Uiso 1 1 calc R
C9 C 0.1496(12) 0.5751(8) 0.7645(5) 0.081(4) Uani 1 1 d .
H9A H 0.1681 0.6012 0.7964 0.097 Uiso 1 1 calc R
C10 C 0.2323(11) 0.5594(7) 0.7381(4) 0.070(3) Uani 1 1 d .
H10A H 0.3050 0.5736 0.7523 0.084 Uiso 1 1 calc R
C11 C 0.2047(7) 0.5220(5) 0.6898(3) 0.0438(19) Uani 1 1 d .
C12 C 0.2760(7) 0.5002(6) 0.6554(4) 0.047(2) Uani 1 1 d .
C13 C 0.3886(8) 0.5099(7) 0.6560(4) 0.059(3) Uani 1 1 d .
H13A H 0.4419 0.5342 0.6816 0.071 Uiso 1 1 calc R
C14 C 0.4029(9) 0.4748(7) 0.6095(4) 0.062(3) Uani 1 1 d .
H14A H 0.4694 0.4730 0.5984 0.074 Uiso 1 1 calc R
C15 C 0.0778(7) 0.2770(4) 0.5330(3) 0.0408(17) Uani 1 1 d .
C16 C 0.1506(10) 0.2443(6) 0.5049(5) 0.069(3) Uani 1 1 d .
H16A H 0.1748 0.2752 0.4799 0.082 Uiso 1 1 calc R
C17 C 0.1877(13) 0.1649(7) 0.5141(6) 0.085(4) Uani 1 1 d .
H17A H 0.2356 0.1426 0.4950 0.103 Uiso 1 1 calc R
C18 C 0.1526(13) 0.1200(6) 0.5518(6) 0.088(4) Uani 1 1 d .
H18A H 0.1774 0.0673 0.5581 0.105 Uiso 1 1 calc R
C19 C 0.0822(14) 0.1520(7) 0.5797(6) 0.088(5) Uani 1 1 d .
H19A H 0.0594 0.1214 0.6052 0.106 Uiso 1 1 calc R
C20 C 0.0441(11) 0.2308(6) 0.5700(5) 0.067(3) Uani 1 1 d .
H20A H -0.0048 0.2523 0.5888 0.081 Uiso 1 1 calc R
C21 C -0.1082(7) 0.3745(5) 0.4857(3) 0.0385(17) Uani 1 1 d .
C22 C -0.1777(7) 0.4409(5) 0.4818(3) 0.0449(19) Uani 1 1 d .
H22A H -0.1537 0.4870 0.5009 0.054 Uiso 1 1 calc R
C23 C -0.2830(8) 0.4399(7) 0.4495(5) 0.062(3) Uani 1 1 d .
H23A H -0.3276 0.4855 0.4459 0.075 Uiso 1 1 calc R
C24 C -0.3189(9) 0.3707(8) 0.4237(4) 0.069(3) Uani 1 1 d .
H24A H -0.3900 0.3686 0.4034 0.083 Uiso 1 1 calc R
C25 C -0.2532(9) 0.3051(8) 0.4269(5) 0.068(3) Uani 1 1 d .
H25A H -0.2791 0.2591 0.4079 0.082 Uiso 1 1 calc R
C26 C -0.1477(8) 0.3050(6) 0.4579(4) 0.053(2) Uani 1 1 d .
H26A H -0.1037 0.2591 0.4603 0.064 Uiso 1 1 calc R
C27 C 0.1151(6) 0.4247(4) 0.4826(3) 0.0328(15) Uani 1 1 d .
H27A H 0.1913 0.4201 0.5012 0.039 Uiso 1 1 calc R
H27B H 0.1070 0.3897 0.4526 0.039 Uiso 1 1 calc R
C28 C 0.1144(7) 0.5946(4) 0.5147(3) 0.0353(16) Uani 1 1 d .
C29 C 0.0211(8) 0.6104(5) 0.5350(4) 0.0451(19) Uani 1 1 d .
H29A H -0.0462 0.5877 0.5190 0.054 Uiso 1 1 calc R
C30 C 0.0254(9) 0.6598(6) 0.5793(4) 0.058(3) Uani 1 1 d .
H30A H -0.0370 0.6697 0.5928 0.070 Uiso 1 1 calc R
C31 C 0.1287(10) 0.6931(7) 0.6018(6) 0.075(3) Uani 1 1 d .
H31A H 0.1350 0.7258 0.6310 0.090 Uiso 1 1 calc R
C32 C 0.2208(9) 0.6782(7) 0.5816(5) 0.069(3) Uani 1 1 d .
H32A H 0.2881 0.7012 0.5972 0.083 Uiso 1 1 calc R
C33 C 0.2143(8) 0.6291(6) 0.5382(4) 0.054(2) Uani 1 1 d .
H33A H 0.2771 0.6195 0.5248 0.065 Uiso 1 1 calc R
C34 C 0.2208(6) 0.5406(4) 0.4320(3) 0.0364(16) Uani 1 1 d .
C35 C 0.3259(7) 0.5190(5) 0.4605(4) 0.048(2) Uani 1 1 d .
H35A H 0.3336 0.4966 0.4935 0.058 Uiso 1 1 calc R
C36 C 0.4172(8) 0.5310(7) 0.4395(5) 0.066(3) Uani 1 1 d .
H36A H 0.4861 0.5148 0.4581 0.080 Uiso 1 1 calc R
C37 C 0.4089(10) 0.5658(7) 0.3926(5) 0.068(3) Uani 1 1 d .
H37A H 0.4724 0.5762 0.3800 0.081 Uiso 1 1 calc R
C38 C 0.3094(13) 0.5855(10) 0.3637(5) 0.086(4) Uani 1 1 d .
H38A H 0.3046 0.6067 0.3306 0.103 Uiso 1 1 calc R
C39 C 0.2125(10) 0.5747(7) 0.3829(4) 0.063(3) Uani 1 1 d .
H39A H 0.1442 0.5899 0.3632 0.076 Uiso 1 1 calc R
C40 C -0.1012(6) 0.6575(4) 0.4054(3) 0.0358(15) Uani 1 1 d .
C41 C -0.0423(8) 0.7220(5) 0.4325(4) 0.051(2) Uani 1 1 d .
H41A H 0.0287 0.7127 0.4517 0.061 Uiso 1 1 calc R
C42 C -0.0860(9) 0.7996(5) 0.4319(4) 0.055(2) Uani 1 1 d .
H42A H -0.0450 0.8404 0.4511 0.067 Uiso 1 1 calc R
C43 C -0.1906(8) 0.8157(6) 0.4026(5) 0.059(3) Uani 1 1 d .
H43A H -0.2199 0.8674 0.4022 0.071 Uiso 1 1 calc R
C44 C -0.2511(8) 0.7548(5) 0.3741(4) 0.052(2) Uani 1 1 d .
H44A H -0.3211 0.7657 0.3543 0.062 Uiso 1 1 calc R
C45 C -0.2076(6) 0.6772(5) 0.3748(3) 0.0394(16) Uani 1 1 d .
C46 C -0.2659(7) 0.6117(5) 0.3433(3) 0.0414(18) Uani 1 1 d .
C47 C -0.3722(7) 0.6118(6) 0.3121(4) 0.056(2) Uani 1 1 d .
H47A H -0.4149 0.6584 0.3082 0.068 Uiso 1 1 calc R
C48 C -0.4133(9) 0.5407(7) 0.2870(4) 0.061(3) Uani 1 1 d .
H48A H -0.4856 0.5391 0.2679 0.073 Uiso 1 1 calc R
C49 C -0.3484(8) 0.4733(6) 0.2900(4) 0.053(2) Uani 1 1 d .
H49A H -0.3741 0.4271 0.2714 0.064 Uiso 1 1 calc R
C50 C -0.2424(7) 0.4756(5) 0.3216(3) 0.0388(17) Uani 1 1 d .
C51 C -0.1626(7) 0.4101(5) 0.3308(3) 0.0402(17) Uani 1 1 d .
C52 C -0.1610(8) 0.3328(6) 0.3127(4) 0.051(2) Uani 1 1 d .
H52A H -0.2160 0.3058 0.2894 0.062 Uiso 1 1 calc R
C53 C -0.0589(8) 0.3044(5) 0.3372(4) 0.055(2) Uani 1 1 d .
H53A H -0.0324 0.2534 0.3317 0.066 Uiso 1 1 calc R
C54 C 0.3529(16) 0.6974(7) 0.2109(4) 0.091(5) Uani 1 1 d .
C55 C 0.251(3) 0.7287(16) 0.1825(10) 0.219(17) Uani 1 1 d .
H55A H 0.1921 0.7126 0.1991 0.329 Uiso 1 1 calc R
H55B H 0.2368 0.7083 0.1476 0.329 Uiso 1 1 calc R
H55C H 0.2545 0.7865 0.1818 0.329 Uiso 1 1 calc R
C56 C 0.455(3) 0.7192(15) 0.1913(13) 0.202(14) Uani 1 1 d .
H56A H 0.5185 0.6958 0.2135 0.304 Uiso 1 1 calc R
H56B H 0.4629 0.7768 0.1912 0.304 Uiso 1 1 calc R
H56C H 0.4485 0.6991 0.1565 0.304 Uiso 1 1 calc R
C57 C 0.4642(13) 0.7415(9) 0.7502(7) 0.093(4) Uani 1 1 d .
C58 C 0.3528(18) 0.7668(13) 0.7276(11) 0.164(11) Uani 1 1 d .
H58A H 0.3167 0.7258 0.7044 0.247 Uiso 1 1 calc R
H58B H 0.3549 0.8161 0.7087 0.247 Uiso 1 1 calc R
H58C H 0.3128 0.7753 0.7548 0.247 Uiso 1 1 calc R
C59 C 0.525(2) 0.802(2) 0.7843(13) 0.25(2) Uani 1 1 d .
H59A H 0.5982 0.7830 0.7981 0.376 Uiso 1 1 calc R
H59B H 0.4879 0.8124 0.8124 0.376 Uiso 1 1 calc R
H59C H 0.5281 0.8508 0.7651 0.376 Uiso 1 1 calc R
N1 N 0.0985(6) 0.4987(4) 0.6727(3) 0.0432(16) Uani 1 1 d .
N2 N 0.2282(6) 0.4593(5) 0.6107(3) 0.0451(16) Uani 1 1 d .
N3 N 0.3052(6) 0.4434(5) 0.5827(3) 0.0507(18) Uani 1 1 d .
N4 N -0.2054(6) 0.5444(4) 0.3465(3) 0.0385(15) Uani 1 1 d .
N5 N -0.0667(6) 0.4253(4) 0.3656(2) 0.0379(14) Uani 1 1 d .
N6 N -0.0011(6) 0.3595(4) 0.3703(3) 0.0480(17) Uani 1 1 d .
O1 O 0.3681(9) 0.6596(5) 0.2466(4) 0.086(3) Uani 1 1 d .
O2 O 0.4995(18) 0.6825(8) 0.7369(10) 0.212(11) Uani 1 1 d .
P1 P 0.02949(15) 0.38158(11) 0.52517(7) 0.0317(4) Uani 1 1 d .
P2 P 0.09650(16) 0.52802(12) 0.45794(8) 0.0301(4) Uani 1 1 d .
Pt1 Pt 0.059694(18) 0.441701(17) 0.603079(11) 0.03514(7) Uani 1 1 d .
Pt2 Pt -0.058734(19) 0.540963(15) 0.397151(12) 0.03158(7) Uani 1 1 d .

loop_
_atom_site_aniso_label
_atom_site_aniso_U_11
_atom_site_aniso_U_22
_atom_site_aniso_U_33
_atom_site_aniso_U_23
_atom_site_aniso_U_13
_atom_site_aniso_U_12
C1 0.041(5) 0.042(4) 0.053(5) 0.005(4) 0.003(4) -0.001(3)
C2 0.046(5) 0.050(5) 0.052(5) 0.002(4) 0.011(4) 0.000(4)
C3 0.039(5) 0.077(7) 0.071(7) 0.011(5) 0.019(5) -0.002(5)
C4 0.037(5) 0.094(8) 0.054(6) 0.006(5) 0.023(4) 0.011(5)
C5 0.071(7) 0.073(7) 0.072(7) -0.014(6) 0.030(6) 0.007(6)
C6 0.047(5) 0.066(6) 0.048(5) -0.001(4) 0.020(4) 0.000(4)
C7 0.059(6) 0.057(5) 0.033(4) -0.010(4) 0.014(4) 0.000(4)
C8 0.057(6) 0.072(7) 0.052(6) -0.014(5) 0.013(5) -0.011(5)
C9 0.088(9) 0.086(8) 0.066(7) -0.029(6) 0.009(7) -0.006(7)
C10 0.078(8) 0.079(7) 0.047(6) -0.008(5) 0.001(6) -0.013(6)
C11 0.043(5) 0.050(4) 0.036(4) -0.005(3) 0.003(4) -0.006(4)
C12 0.035(4) 0.054(5) 0.047(5) 0.004(4) -0.002(4) -0.005(4)
C13 0.043(5) 0.080(7) 0.048(5) 0.006(5) -0.007(4) -0.012(5)
C14 0.044(5) 0.086(7) 0.049(6) 0.011(5) -0.004(4) -0.005(5)
C15 0.041(4) 0.036(4) 0.043(4) 0.003(3) 0.004(3) -0.001(3)
C16 0.080(8) 0.043(5) 0.094(8) 0.008(5) 0.044(6) 0.016(5)
C17 0.104(11) 0.048(6) 0.110(11) 0.009(6) 0.034(8) 0.020(6)
C18 0.102(11) 0.035(5) 0.120(11) 0.016(6) 0.008(9) 0.003(6)
C19 0.141(13) 0.042(5) 0.099(10) 0.019(6) 0.068(10) 0.000(7)
C20 0.074(8) 0.048(5) 0.086(8) 0.018(5) 0.031(6) -0.001(5)
C21 0.033(4) 0.050(4) 0.033(4) 0.002(3) 0.008(3) -0.007(3)
C22 0.026(4) 0.062(5) 0.048(5) 0.003(4) 0.011(3) 0.000(3)
C23 0.029(4) 0.078(7) 0.079(7) 0.014(5) 0.011(4) 0.005(4)
C24 0.037(5) 0.108(9) 0.058(6) 0.005(6) 0.000(4) -0.009(6)
C25 0.043(6) 0.089(8) 0.071(7) -0.020(6) 0.005(5) -0.019(5)
C26 0.039(5) 0.063(5) 0.058(6) -0.012(4) 0.013(4) -0.011(4)
C27 0.029(3) 0.039(4) 0.031(4) 0.004(3) 0.008(3) 0.007(3)
C28 0.032(4) 0.034(3) 0.041(4) 0.003(3) 0.010(3) 0.002(3)
C29 0.040(4) 0.045(4) 0.052(5) -0.005(4) 0.015(4) -0.004(3)
C30 0.064(6) 0.065(6) 0.042(5) -0.008(4) 0.003(4) 0.018(5)
C31 0.066(7) 0.059(6) 0.099(9) -0.028(6) 0.013(6) 0.001(5)
C32 0.051(6) 0.073(7) 0.081(8) -0.034(6) 0.011(5) -0.013(5)
C33 0.040(5) 0.055(5) 0.061(6) -0.017(4) -0.001(4) -0.004(4)
C34 0.031(4) 0.033(3) 0.046(4) -0.001(3) 0.010(3) -0.003(3)
C35 0.029(4) 0.054(5) 0.062(6) 0.005(4) 0.010(4) 0.000(3)
C36 0.034(5) 0.070(6) 0.099(9) 0.005(6) 0.021(5) 0.000(4)
C37 0.057(7) 0.091(8) 0.065(7) 0.006(6) 0.035(6) -0.003(5)
C38 0.094(11) 0.116(11) 0.061(8) 0.015(7) 0.047(8) -0.009(9)
C39 0.058(7) 0.068(6) 0.064(7) 0.021(5) 0.015(5) -0.005(5)
C40 0.031(4) 0.036(3) 0.041(4) -0.003(3) 0.010(3) 0.005(3)
C41 0.035(5) 0.041(4) 0.073(7) -0.004(4) 0.004(4) -0.001(3)
C42 0.055(6) 0.040(4) 0.068(6) -0.002(4) 0.006(5) 0.002(4)
C43 0.051(6) 0.043(5) 0.084(7) 0.007(5) 0.017(5) 0.011(4)
C44 0.048(5) 0.048(5) 0.058(6) 0.001(4) 0.008(4) 0.012(4)
C45 0.034(4) 0.044(4) 0.039(4) 0.003(3) 0.005(3) 0.008(3)
C46 0.036(4) 0.050(4) 0.037(4) 0.003(3) 0.004(3) 0.010(3)
C47 0.029(4) 0.076(6) 0.061(6) -0.003(5) 0.003(4) 0.017(4)
C48 0.045(5) 0.085(7) 0.048(5) -0.004(5) -0.001(4) 0.006(5)
C49 0.038(5) 0.067(6) 0.055(6) -0.018(4) 0.009(4) -0.014(4)
C50 0.035(4) 0.052(4) 0.030(4) -0.006(3) 0.007(3) -0.003(3)
C51 0.028(4) 0.047(4) 0.046(5) -0.003(3) 0.009(3) 0.002(3)
C52 0.044(5) 0.056(5) 0.054(5) -0.017(4) 0.009(4) -0.006(4)
C53 0.054(5) 0.044(4) 0.071(6) -0.023(4) 0.020(5) -0.001(4)
C54 0.175(16) 0.058(6) 0.032(5) -0.003(4) 0.004(7) 0.021(8)
C55 0.28(3) 0.16(2) 0.15(2) -0.047(17) -0.12(2) 0.08(2)
C56 0.29(4) 0.122(18) 0.23(3) 0.044(19) 0.15(3) -0.01(2)
C57 0.093(11) 0.078(8) 0.102(11) -0.006(8) 0.004(9) 0.012(7)
C58 0.123(18) 0.110(14) 0.24(3) 0.012(16) -0.019(18) 0.021(12)
C59 0.12(2) 0.30(4) 0.29(4) -0.15(3) -0.07(2) 0.02(2)
N1 0.044(4) 0.049(4) 0.036(4) -0.003(3) 0.008(3) -0.007(3)
N2 0.047(4) 0.063(4) 0.026(3) 0.001(3) 0.012(3) 0.008(3)
N3 0.032(4) 0.072(5) 0.046(4) 0.008(3) 0.005(3) 0.000(3)
N4 0.035(4) 0.045(4) 0.035(4) -0.001(3) 0.006(3) 0.003(3)
N5 0.040(4) 0.042(3) 0.031(3) -0.005(3) 0.006(3) 0.002(3)
N6 0.045(4) 0.047(4) 0.050(4) -0.014(3) 0.006(3) 0.008(3)
O1 0.107(7) 0.079(5) 0.077(6) -0.001(5) 0.024(5) 0.011(5)
O2 0.173(14) 0.100(10) 0.32(3) -0.049(13) -0.047(16) 0.039(10)
P1 0.0271(9) 0.0353(9) 0.0329(9) 0.0000(7) 0.0069(7) -0.0023(7)
P2 0.0235(8) 0.0322(9) 0.0343(10) 0.0005(7) 0.0049(7) 0.0017(7)
Pt1 0.03438(16) 0.03848(13) 0.03283(15) -0.00168(12) 0.00762(12) -0.00323(12)
Pt2 0.02798(13) 0.03067(11) 0.03492(15) 0.00004(11) 0.00388(10) 0.00302(11)

loop_
_atom_type_symbol
_atom_type_description
_atom_type_scat_dispersion_real
_atom_type_scat_dispersion_imag
_atom_type_scat_source
C C 0.0033 0.0016 'International Tables Vol C Tables 4.2.6.8 and 6.1.1.4'
H H 0.0000 0.0000 'International Tables Vol C Tables 4.2.6.8 and 6.1.1.4'
N N 0.0061 0.0033 'International Tables Vol C Tables 4.2.6.8 and 6.1.1.4'
P P 0.1023 0.0942 'International Tables Vol C Tables 4.2.6.8 and 6.1.1.4'
Pt Pt -1.7033 8.3905 'International Tables Vol C Tables 4.2.6.8 and 6.1.1.4'
O O 0.0106 0.0060 'International Tables Vol C Tables 4.2.6.8 and 6.1.1.4'

loop_
_geom_angle_atom_site_label_1
_geom_angle_atom_site_label_2
_geom_angle_atom_site_label_3
_geom_angle
C2 C1 C6 114.0(9)
C2 C1 Pt1 133.1(8)
C6 C1 Pt1 112.8(6)
C3 C2 C1 122.8(10)
C3 C2 H2A 118.6
C1 C2 H2A 118.6
C4 C3 C2 120.9(10)
C4 C3 H3A 119.5
C2 C3 H3A 119.5
C5 C4 C3 118.4(10)
C5 C4 H4A 120.8
C3 C4 H4A 120.8
C4 C5 C6 122.5(11)
C4 C5 H5A 118.7
C6 C5 H5A 118.7
C5 C6 C1 121.1(9)
C5 C6 C7 123.2(9)
C1 C6 C7 115.7(8)
N1 C7 C8 119.3(9)
N1 C7 C6 112.7(7)
C8 C7 C6 128.0(9)
C9 C8 C7 116.4(11)
C9 C8 H8A 121.8
C7 C8 H8A 121.8
C10 C9 C8 123.3(11)
C10 C9 H9A 118.3
C8 C9 H9A 118.3
C9 C10 C11 118.6(11)
C9 C10 H10A 120.7
C11 C10 H10A 120.7
N1 C11 C10 117.8(10)
N1 C11 C12 113.7(7)
C10 C11 C12 128.5(10)
N2 C12 C13 108.4(9)
N2 C12 C11 116.8(8)
C13 C12 C11 134.9(9)
C14 C13 C12 104.5(9)
C14 C13 H13A 127.8
C12 C13 H13A 127.8
N3 C14 C13 110.5(10)
N3 C14 H14A 124.8
C13 C14 H14A 124.8
C20 C15 C16 119.1(9)
C20 C15 P1 118.0(8)
C16 C15 P1 122.8(7)
C15 C16 C17 120.0(11)
C15 C16 H16A 120.0
C17 C16 H16A 120.0
C18 C17 C16 119.4(13)
C18 C17 H17A 120.3
C16 C17 H17A 120.3
C19 C18 C17 120.7(11)
C19 C18 H18A 119.7
C17 C18 H18A 119.7
C18 C19 C20 119.8(11)
C18 C19 H19A 120.1
C20 C19 H19A 120.1
C15 C20 C19 120.9(12)
C15 C20 H20A 119.5
C19 C20 H20A 119.5
C22 C21 C26 118.2(8)
C22 C21 P1 119.2(6)
C26 C21 P1 122.6(7)
C21 C22 C23 121.4(9)
C21 C22 H22A 119.3
C23 C22 H22A 119.3
C24 C23 C22 118.6(10)
C24 C23 H23A 120.7
C22 C23 H23A 120.7
C25 C24 C23 121.3(9)
C25 C24 H24A 119.3
C23 C24 H24A 119.3
C24 C25 C26 121.1(10)
C24 C25 H25A 119.4
C26 C25 H25A 119.4
C25 C26 C21 119.3(10)
C25 C26 H26A 120.3
C21 C26 H26A 120.3
P2 C27 P1 122.3(4)
P2 C27 H27A 106.7
P1 C27 H27A 106.7
P2 C27 H27B 106.7
P1 C27 H27B 106.7
H27A C27 H27B 106.6
C33 C28 C29 119.0(8)
C33 C28 P2 123.8(7)
C29 C28 P2 117.2(6)
C28 C29 C30 122.1(9)
C28 C29 H29A 118.9
C30 C29 H29A 118.9
C31 C30 C29 116.6(10)
C31 C30 H30A 121.7
C29 C30 H30A 121.7
C32 C31 C30 121.4(11)
C32 C31 H31A 119.3
C30 C31 H31A 119.3
C31 C32 C33 120.8(10)
C31 C32 H32A 119.6
C33 C32 H32A 119.6
C28 C33 C32 120.0(10)
C28 C33 H33A 120.0
C32 C33 H33A 120.0
C39 C34 C35 118.5(9)
C39 C34 P2 119.3(7)
C35 C34 P2 122.2(7)
C36 C35 C34 119.9(10)
C36 C35 H35A 120.0
C34 C35 H35A 120.0
C37 C36 C35 121.3(10)
C37 C36 H36A 119.4
C35 C36 H36A 119.4
C38 C37 C36 120.4(11)
C38 C37 H37A 119.8
C36 C37 H37A 119.8
C37 C38 C39 121.0(12)
C37 C38 H38A 119.5
C39 C38 H38A 119.5
C34 C39 C38 118.8(11)
C34 C39 H39A 120.6
C38 C39 H39A 120.6
C41 C40 C45 115.5(7)
C41 C40 Pt2 131.6(6)
C45 C40 Pt2 112.7(5)
C42 C41 C40 122.6(8)
C42 C41 H41A 118.7
C40 C41 H41A 118.7
C43 C42 C41 120.0(9)
C43 C42 H42A 120.0
C41 C42 H42A 120.0
C44 C43 C42 119.8(8)
C44 C43 H43A 120.1
C42 C43 H43A 120.1
C43 C44 C45 120.2(8)
C43 C44 H44A 119.9
C45 C44 H44A 119.9
C44 C45 C40 121.8(8)
C44 C45 C46 122.3(7)
C40 C45 C46 115.9(7)
N4 C46 C47 118.9(8)
N4 C46 C45 112.4(7)
C47 C46 C45 128.7(8)
C48 C47 C46 118.9(9)
C48 C47 H47A 120.6
C46 C47 H47A 120.6
C49 C48 C47 120.8(9)
C49 C48 H48A 119.6
C47 C48 H48A 119.6
C48 C49 C50 118.6(9)
C48 C49 H49A 120.7
C50 C49 H49A 120.7
N4 C50 C49 119.5(8)
N4 C50 C51 113.7(7)
C49 C50 C51 126.7(8)
N5 C51 C52 109.5(7)
N5 C51 C50 116.1(7)
C52 C51 C50 134.5(8)
C51 C52 C53 103.6(8)
C51 C52 H52A 128.2
C53 C52 H52A 128.2
N6 C53 C52 112.3(8)
N6 C53 H53A 123.9
C52 C53 H53A 123.9
O1 C54 C55 128(2)
O1 C54 C56 114.8(19)
C55 C54 C56 117(2)
C54 C55 H55A 109.5
C54 C55 H55B 109.5
H55A C55 H55B 109.5
C54 C55 H55C 109.5
H55A C55 H55C 109.5
H55B C55 H55C 109.5
C54 C56 H56A 109.5
C54 C56 H56B 109.5
H56A C56 H56B 109.5
C54 C56 H56C 109.5
H56A C56 H56C 109.5
H56B C56 H56C 109.5
O2 C57 C58 120.7(18)
O2 C57 C59 127(2)
C58 C57 C59 112.3(17)
C57 C58 H58A 109.5
C57 C58 H58B 109.5
H58A C58 H58B 109.5
C57 C58 H58C 109.5
H58A C58 H58C 109.5
H58B C58 H58C 109.5
C57 C59 H59A 109.5
C57 C59 H59B 109.5
H59A C59 H59B 109.5
C57 C59 H59C 109.5
H59A C59 H59C 109.5
H59B C59 H59C 109.5
C7 N1 C11 124.5(8)
C7 N1 Pt1 117.8(6)
C11 N1 Pt1 117.6(6)
N3 N2 C12 109.6(8)
N3 N2 Pt1 137.1(6)
C12 N2 Pt1 113.3(6)
N2 N3 C14 107.0(8)
C46 N4 C50 123.2(8)
C46 N4 Pt2 118.7(6)
C50 N4 Pt2 117.7(6)
N6 N5 C51 109.5(6)
N6 N5 Pt2 136.9(5)
C51 N5 Pt2 113.6(5)
N5 N6 C53 105.1(7)
C21 P1 C15 104.5(4)
C21 P1 C27 105.7(4)
C15 P1 C27 102.8(4)
C21 P1 Pt1 120.8(3)
C15 P1 Pt1 109.3(3)
C27 P1 Pt1 112.1(3)
C34 P2 C27 100.8(3)
C34 P2 C28 105.5(4)
C27 P2 C28 106.9(4)
C34 P2 Pt2 112.9(3)
C27 P2 Pt2 111.6(3)
C28 P2 Pt2 117.6(3)
C1 Pt1 N1 80.8(3)
C1 Pt1 N2 159.3(3)
N1 Pt1 N2 78.7(3)
C1 Pt1 P1 103.5(3)
N1 Pt1 P1 175.6(2)
N2 Pt1 P1 97.1(2)
N4 Pt2 C40 80.0(3)
N4 Pt2 N5 78.5(3)
C40 Pt2 N5 158.2(3)
N4 Pt2 P2 174.2(2)
C40 Pt2 P2 102.6(2)
N5 Pt2 P2 99.12(18)

loop_
_geom_bond_atom_site_label_1
_geom_bond_atom_site_label_2
_geom_bond_distance
C1 C2 1.405(13)
C1 C6 1.439(14)
C1 Pt1 2.000(10)
C2 C3 1.404(14)
C2 H2A 0.9300
C3 C4 1.371(16)
C3 H3A 0.9300
C4 C5 1.351(16)
C4 H4A 0.9300
C5 C6 1.398(15)
C5 H5A 0.9300
C6 C7 1.472(14)
C7 N1 1.334(12)
C7 C8 1.417(13)
C8 C9 1.375(17)
C8 H8A 0.9300
C9 C10 1.375(19)
C9 H9A 0.9300
C10 C11 1.392(14)
C10 H10A 0.9300
C11 N1 1.354(11)
C11 C12 1.435(14)
C12 N2 1.379(11)
C12 C13 1.399(13)
C13 C14 1.397(16)
C13 H13A 0.9300
C14 N3 1.370(12)
C14 H14A 0.9300
C15 C20 1.368(14)
C15 C16 1.389(14)
C15 P1 1.834(8)
C16 C17 1.399(14)
C16 H16A 0.9300
C17 C18 1.38(2)
C17 H17A 0.9300
C18 C19 1.36(2)
C18 H18A 0.9300
C19 C20 1.395(15)
C19 H19A 0.9300
C20 H20A 0.9300
C21 C22 1.388(12)
C21 C26 1.397(12)
C21 P1 1.804(8)
C22 C23 1.399(12)
C22 H22A 0.9300
C23 C24 1.360(17)
C23 H23A 0.9300
C24 C25 1.351(17)
C24 H24A 0.9300
C25 C26 1.388(13)
C25 H25A 0.9300
C26 H26A 0.9300
C27 P2 1.830(7)
C27 P1 1.838(8)
C27 H27A 0.9700
C27 H27B 0.9700
C28 C33 1.386(11)
C28 C29 1.395(12)
C28 P2 1.832(8)
C29 C30 1.416(13)
C29 H29A 0.9300
C30 C31 1.404(16)
C30 H30A 0.9300
C31 C32 1.377(17)
C31 H31A 0.9300
C32 C33 1.391(14)
C32 H32A 0.9300
C33 H33A 0.9300
C34 C39 1.393(13)
C34 C35 1.405(11)
C34 P2 1.820(8)
C35 C36 1.370(14)
C35 H35A 0.9300
C36 C37 1.347(17)
C36 H36A 0.9300
C37 C38 1.345(19)
C37 H37A 0.9300
C38 C39 1.407(17)
C38 H38A 0.9300
C39 H39A 0.9300
C40 C41 1.403(11)
C40 C45 1.430(10)
C40 Pt2 2.027(7)
C41 C42 1.394(12)
C41 H41A 0.9300
C42 C43 1.387(14)
C42 H42A 0.9300
C43 C44 1.383(14)
C43 H43A 0.9300
C44 C45 1.394(11)
C44 H44A 0.9300
C45 C46 1.463(12)
C46 N4 1.338(10)
C46 C47 1.397(12)
C47 C48 1.395(15)
C47 H47A 0.9300
C48 C49 1.369(14)
C48 H48A 0.9300
C49 C50 1.399(12)
C49 H49A 0.9300
C50 N4 1.347(10)
C50 C51 1.454(12)
C51 N5 1.362(10)
C51 C52 1.370(12)
C52 C53 1.376(14)
C52 H52A 0.9300
C53 N6 1.358(11)
C53 H53A 0.9300
C54 O1 1.113(14)
C54 C55 1.43(3)
C54 C56 1.50(3)
C55 H55A 0.9600
C55 H55B 0.9600
C55 H55C 0.9600
C56 H56A 0.9600
C56 H56B 0.9600
C56 H56C 0.9600
C57 O2 1.16(2)
C57 C58 1.44(2)
C57 C59 1.45(3)
C58 H58A 0.9600
C58 H58B 0.9600
C58 H58C 0.9600
C59 H59A 0.9600
C59 H59B 0.9600
C59 H59C 0.9600
N1 Pt1 2.027(7)
N2 N3 1.346(11)
N2 Pt1 2.074(8)
N4 Pt2 2.016(7)
N5 N6 1.351(9)
N5 Pt2 2.084(6)
P1 Pt1 2.2383(19)
P2 Pt2 2.2381(19)
